data_7107344
loop_
_publ_author_name
'Sharon E. Baillie'
'Victoria L. Blair'
'David C. Blakemore'
'Duncan Hay'
'Alan R. Kennedy'
'David C. Pryde'
'Eva Hevia'

_publ_section_title
;
 New lithium-zincate approaches for the selective functionalisation of
 pyrazine: direct dideprotozincation vs. nucleophilic alkylation
;
_journal_name_full Chem.Commun.
_journal_page_first 1985
_journal_paper_doi 10.1039/c2cc16959b
_journal_volume 48
_journal_year 2012
_chemical_formula_sum 'C46 H88 Li2 N4 O4 Zn2'
_chemical_formula_weight 905.82
_chemical_name_systematic
;
?
;
_space_group_IT_number 14
_symmetry_cell_setting monoclinic
_symmetry_space_group_name_Hall '-P 2yn'
_symmetry_space_group_name_H-M 'P 1 21/n 1'
_atom_sites_solution_hydrogens geom
_atom_sites_solution_primary direct
_atom_sites_solution_secondary difmap
_audit_creation_method SHELXL-97
_cell_angle_alpha 90.00
_cell_angle_beta 105.038(3)
_cell_angle_gamma 90.00
_cell_formula_units_Z 4
_cell_length_a 17.3706(4)
_cell_length_b 16.5165(4)
_cell_length_c 17.8453(6)
_cell_measurement_reflns_used 13335
_cell_measurement_temperature 123(2)
_cell_measurement_theta_max 30.35
_cell_measurement_theta_min 2.70
_cell_volume 4944.5(2)
_computing_structure_refinement 'SHELXL-97 (Sheldrick, 1997)'
_diffrn_ambient_temperature 123(2)
_diffrn_measured_fraction_theta_full 0.998
_diffrn_measured_fraction_theta_max 0.998
_diffrn_measurement_device_type 'Oxford Diffraction Gemini S'
_diffrn_measurement_method 'omega scans'
_diffrn_radiation_monochromator graphite
_diffrn_radiation_source 'fine-focus sealed tube'
_diffrn_radiation_type MoK\a
_diffrn_radiation_wavelength 0.71073
_diffrn_reflns_av_R_equivalents 0.0000
_diffrn_reflns_av_sigmaI/netI 0.0525
_diffrn_reflns_limit_h_max 21
_diffrn_reflns_limit_h_min -21
_diffrn_reflns_limit_k_max 20
_diffrn_reflns_limit_k_min -20
_diffrn_reflns_limit_l_max 18
_diffrn_reflns_limit_l_min -22
_diffrn_reflns_number 32501
_diffrn_reflns_theta_full 26.00
_diffrn_reflns_theta_max 26.00
_diffrn_reflns_theta_min 2.71
_diffrn_standards_decay_% 0
_exptl_absorpt_coefficient_mu 1.013
_exptl_absorpt_correction_T_max 1.00
_exptl_absorpt_correction_T_min 0.65
_exptl_absorpt_correction_type multi-scan
_exptl_absorpt_process_details
;
CrysAlisPro. Absorption correction using spherical harmonics
implemented in SCALE3 ABSPACK scaling algorithm
;
_exptl_crystal_colour colourless
_exptl_crystal_density_diffrn 1.217
_exptl_crystal_density_method 'not measured'
_exptl_crystal_description chunk
_exptl_crystal_F_000 1960
_exptl_crystal_size_max 0.25
_exptl_crystal_size_mid 0.25
_exptl_crystal_size_min 0.07
_refine_diff_density_max 0.773
_refine_diff_density_min -1.018
_refine_diff_density_rms 0.103
_refine_ls_extinction_method none
_refine_ls_goodness_of_fit_ref 1.106
_refine_ls_hydrogen_treatment constr
_refine_ls_matrix_type full
_refine_ls_number_parameters 551
_refine_ls_number_reflns 32506
_refine_ls_number_restraints 43
_refine_ls_restrained_S_all 1.106
_refine_ls_R_factor_all 0.1261
_refine_ls_R_factor_gt 0.0846
_refine_ls_shift/su_max 0.001
_refine_ls_shift/su_mean 0.000
_refine_ls_structure_factor_coef Fsqd
_refine_ls_weighting_details 'calc w=1/[\s^2^(Fo^2^)+(0.1099P)^2^+15.8182P] where P=(Fo^2^+2Fc^2^)/3'
_refine_ls_weighting_scheme calc
_refine_ls_wR_factor_gt 0.2052
_refine_ls_wR_factor_ref 0.2390
_reflns_number_gt 21835
_reflns_number_total 32506
_reflns_threshold_expression I>2\s(I)
_cod_data_source_file c2cc16959b.txt
_cod_data_source_block savep21
_cod_original_sg_symbol_H-M P21/n
_cod_database_code 7107344

loop_
_symmetry_equiv_pos_as_xyz
'x, y, z'
'-x+1/2, y+1/2, -z+1/2'
'-x, -y, -z'
'x-1/2, -y-1/2, z-1/2'

loop_
_atom_site_label
_atom_site_type_symbol
_atom_site_fract_x
_atom_site_fract_y
_atom_site_fract_z
_atom_site_U_iso_or_equiv
_atom_site_adp_type
_atom_site_occupancy
_atom_site_symmetry_multiplicity
_atom_site_calc_flag
_atom_site_refinement_flags
_atom_site_disorder_assembly
_atom_site_disorder_group
Zn1 Zn 0.98612(2) 0.20872(3) 0.98546(3) 0.01748(13) Uani 1 1 d . A .
Zn2 Zn 0.99708(2) 0.20849(3) 0.48522(3) 0.01720(13) Uani 1 1 d . . .
Li1 Li 0.8633(3) 0.1074(4) 0.8622(4) 0.0227(16) Uani 1 1 d . . .
Li2 Li 0.8670(3) 0.1108(4) 0.3646(4) 0.0196(15) Uani 1 1 d . . .
O1 O 0.87763(15) 0.06287(17) 0.75467(17) 0.0237(7) Uani 1 1 d . . .
O2 O 0.75755(14) 0.04659(17) 0.84548(17) 0.0231(7) Uani 1 1 d . . .
O3 O 0.75899(14) 0.05940(17) 0.35228(17) 0.0248(7) Uani 1 1 d . . .
O4 O 0.87747(16) 0.05431(17) 0.25656(18) 0.0259(7) Uani 1 1 d U . .
C1 C 0.9985(2) 0.0851(2) 0.9923(2) 0.0192(9) Uani 1 1 d . . .
N2 N 0.88251(17) 0.22986(19) 0.9017(2) 0.0191(8) Uani 1 1 d . . .
C24 C 1.0034(2) 0.0845(2) 0.4908(3) 0.0211(9) Uani 1 1 d . . .
N4 N 0.89642(17) 0.23425(19) 0.3988(2) 0.0190(8) Uani 1 1 d . . .
N1 N 0.94102(17) 0.0394(2) 0.9442(2) 0.0192(8) Uani 1 1 d . . .
C2 C 1.0556(2) 0.0413(2) 1.0466(2) 0.0192(9) Uani 1 1 d . . .
H2 H 1.0964 0.0718 1.0807 0.023 Uiso 1 1 calc R . .
C3 C 0.8969(2) 0.2850(2) 0.8415(3) 0.0207(9) Uani 1 1 d . . .
C4 C 0.9099(2) 0.3733(2) 0.8687(3) 0.0271(10) Uani 1 1 d . . .
H4A H 0.9618 0.3779 0.9080 0.032 Uiso 1 1 calc R . .
H4B H 0.9121 0.4081 0.8241 0.032 Uiso 1 1 calc R . .
C5 C 0.8435(2) 0.4034(3) 0.9037(3) 0.0306(12) Uani 1 1 d . . .
H5A H 0.8567 0.4584 0.9252 0.037 Uiso 1 1 calc R . .
H5B H 0.7929 0.4066 0.8626 0.037 Uiso 1 1 calc R . .
C6 C 0.8331(2) 0.3467(2) 0.9679(3) 0.0283(11) Uani 1 1 d . . .
H6A H 0.7866 0.3645 0.9861 0.034 Uiso 1 1 calc R . .
H6B H 0.8809 0.3500 1.0124 0.034 Uiso 1 1 calc R . .
C7 C 0.8207(2) 0.2585(2) 0.9401(3) 0.0215(9) Uani 1 1 d . . .
C8 C 0.9738(2) 0.2549(3) 0.8221(3) 0.0271(10) Uani 1 1 d . . .
H8A H 1.0187 0.2595 0.8682 0.041 Uiso 1 1 calc R . .
H8B H 0.9842 0.2881 0.7802 0.041 Uiso 1 1 calc R . .
H8C H 0.9671 0.1982 0.8054 0.041 Uiso 1 1 calc R . .
C9 C 0.8302(2) 0.2826(3) 0.7645(3) 0.0273(10) Uani 1 1 d . . .
H9A H 0.8104 0.2270 0.7543 0.041 Uiso 1 1 calc R . .
H9B H 0.8517 0.3011 0.7218 0.041 Uiso 1 1 calc R . .
H9C H 0.7863 0.3182 0.7687 0.041 Uiso 1 1 calc R . .
C10 C 0.8283(2) 0.2043(3) 1.0120(3) 0.0269(10) Uani 1 1 d . . .
H10A H 0.8246 0.1473 0.9963 0.040 Uiso 1 1 calc R . .
H10B H 0.7852 0.2171 1.0363 0.040 Uiso 1 1 calc R . .
H10C H 0.8798 0.2142 1.0492 0.040 Uiso 1 1 calc R . .
C11 C 0.7341(2) 0.2482(2) 0.8898(3) 0.0250(10) Uani 1 1 d . . .
H11A H 0.7239 0.2872 0.8469 0.038 Uiso 1 1 calc R . .
H11B H 0.6969 0.2578 0.9217 0.038 Uiso 1 1 calc R . .
H11C H 0.7269 0.1931 0.8688 0.038 Uiso 1 1 calc R . .
C12 C 1.0654(2) 0.2811(3) 1.0616(3) 0.0264(10) Uani 1 1 d D . .
C13 C 1.0638(5) 0.3706(4) 1.0521(6) 0.054(2) Uani 0.650(5) 1 d PD A 1
H13A H 1.0146 0.3922 1.0615 0.081 Uiso 0.650(5) 1 calc PR A 1
H13B H 1.0658 0.3842 0.9992 0.081 Uiso 0.650(5) 1 calc PR A 1
H13C H 1.1098 0.3944 1.0893 0.081 Uiso 0.650(5) 1 calc PR A 1
C14 C 1.1488(4) 0.2523(6) 1.0611(6) 0.056(2) Uani 0.650(5) 1 d P A 1
H14A H 1.1885 0.2810 1.1013 0.084 Uiso 0.650(5) 1 calc PR A 1
H14B H 1.1582 0.2635 1.0102 0.084 Uiso 0.650(5) 1 calc PR A 1
H14C H 1.1532 0.1940 1.0713 0.084 Uiso 0.650(5) 1 calc PR A 1
C15 C 1.0540(5) 0.2592(5) 1.1405(4) 0.046(2) Uani 0.650(5) 1 d P A 1
H15A H 1.0537 0.2001 1.1458 0.069 Uiso 0.650(5) 1 calc PR A 1
H15B H 1.0031 0.2812 1.1455 0.069 Uiso 0.650(5) 1 calc PR A 1
H15C H 1.0977 0.2820 1.1812 0.069 Uiso 0.650(5) 1 calc PR A 1
C16 C 0.8733(3) 0.0971(3) 0.6781(3) 0.0350(12) Uani 1 1 d . . .
H16A H 0.9249 0.1220 0.6771 0.042 Uiso 1 1 calc R . .
H16B H 0.8313 0.1391 0.6648 0.042 Uiso 1 1 calc R . .
C17 C 0.8540(2) 0.0279(3) 0.6215(3) 0.0317(11) Uani 1 1 d . . .
H17A H 0.8754 0.0374 0.5759 0.038 Uiso 1 1 calc R . .
H17B H 0.7958 0.0187 0.6036 0.038 Uiso 1 1 calc R . .
C18 C 0.8958(3) -0.0427(3) 0.6699(3) 0.0286(11) Uani 1 1 d . . .
H18A H 0.9532 -0.0440 0.6715 0.034 Uiso 1 1 calc R . .
H18B H 0.8711 -0.0949 0.6495 0.034 Uiso 1 1 calc R . .
C19 C 0.8836(2) -0.0247(2) 0.7495(3) 0.0249(10) Uani 1 1 d . . .
H19A H 0.8342 -0.0509 0.7554 0.030 Uiso 1 1 calc R . .
H19B H 0.9291 -0.0452 0.7908 0.030 Uiso 1 1 calc R . .
C20 C 0.6962(2) 0.0556(3) 0.7737(3) 0.0282(11) Uani 1 1 d . . .
H20A H 0.6994 0.0115 0.7371 0.034 Uiso 1 1 calc R . .
H20B H 0.7013 0.1082 0.7490 0.034 Uiso 1 1 calc R . .
C21 C 0.6186(2) 0.0512(3) 0.7971(3) 0.0287(11) Uani 1 1 d . . .
H21A H 0.5744 0.0323 0.7536 0.034 Uiso 1 1 calc R . .
H21B H 0.6044 0.1045 0.8152 0.034 Uiso 1 1 calc R . .
C22 C 0.6378(2) -0.0103(3) 0.8630(3) 0.0353(13) Uani 1 1 d . . .
H22A H 0.6049 -0.0008 0.8999 0.042 Uiso 1 1 calc R . .
H22B H 0.6287 -0.0662 0.8427 0.042 Uiso 1 1 calc R . .
C23 C 0.7249(3) 0.0040(3) 0.9012(3) 0.0418(14) Uani 1 1 d . . .
H23A H 0.7312 0.0369 0.9488 0.050 Uiso 1 1 calc R . .
H23B H 0.7529 -0.0482 0.9156 0.050 Uiso 1 1 calc R . .
N3 N 0.93997(17) 0.0422(2) 0.4484(2) 0.0198(8) Uani 1 1 d . . .
C25 C 1.0614(2) 0.0385(2) 0.5419(3) 0.0203(10) Uani 1 1 d . . .
H25 H 1.1062 0.0669 0.5726 0.024 Uiso 1 1 calc R . .
C26 C 0.9166(2) 0.2788(2) 0.3347(3) 0.0238(10) Uani 1 1 d . . .
C27 C 0.9358(2) 0.3685(3) 0.3539(3) 0.0338(12) Uani 1 1 d . . .
H27A H 0.9875 0.3726 0.3934 0.041 Uiso 1 1 calc R . .
H27B H 0.9411 0.3968 0.3066 0.041 Uiso 1 1 calc R . .
C28 C 0.8717(3) 0.4108(3) 0.3844(3) 0.0418(14) Uani 1 1 d . . .
H28A H 0.8212 0.4133 0.3431 0.050 Uiso 1 1 calc R . .
H28B H 0.8886 0.4668 0.4003 0.050 Uiso 1 1 calc R . .
C29 C 0.8590(2) 0.3635(3) 0.4541(3) 0.0329(12) Uani 1 1 d . . .
H29A H 0.8156 0.3893 0.4723 0.039 Uiso 1 1 calc R . .
H29B H 0.9082 0.3659 0.4970 0.039 Uiso 1 1 calc R . .
C30 C 0.8373(2) 0.2740(3) 0.4339(3) 0.0250(10) Uani 1 1 d . . .
C31 C 0.9903(2) 0.2383(3) 0.3199(3) 0.0292(11) Uani 1 1 d . . .
H31A H 1.0353 0.2443 0.3659 0.044 Uiso 1 1 calc R . .
H31B H 1.0034 0.2639 0.2753 0.044 Uiso 1 1 calc R . .
H31C H 0.9795 0.1806 0.3091 0.044 Uiso 1 1 calc R . .
C32 C 0.8509(2) 0.2743(3) 0.2572(3) 0.0280(11) Uani 1 1 d . . .
H32A H 0.8277 0.2199 0.2508 0.042 Uiso 1 1 calc R . .
H32B H 0.8743 0.2861 0.2140 0.042 Uiso 1 1 calc R . .
H32C H 0.8092 0.3141 0.2578 0.042 Uiso 1 1 calc R . .
C33 C 0.8389(2) 0.2282(3) 0.5094(3) 0.0311(12) Uani 1 1 d . . .
H33A H 0.8271 0.1708 0.4977 0.047 Uiso 1 1 calc R . .
H33B H 0.7987 0.2511 0.5330 0.047 Uiso 1 1 calc R . .
H33C H 0.8918 0.2335 0.5455 0.047 Uiso 1 1 calc R . .
C34 C 0.7501(2) 0.2687(3) 0.3829(3) 0.0299(11) Uani 1 1 d . . .
H34A H 0.7450 0.2999 0.3352 0.045 Uiso 1 1 calc R . .
H34B H 0.7138 0.2908 0.4117 0.045 Uiso 1 1 calc R . .
H34C H 0.7364 0.2119 0.3697 0.045 Uiso 1 1 calc R . .
C35 C 1.0752(2) 0.2784(3) 0.5656(3) 0.0264(10) Uani 1 1 d . . .
C36 C 1.1509(2) 0.2296(3) 0.5985(3) 0.0339(12) Uani 1 1 d . . .
H36A H 1.1714 0.2092 0.5559 0.051 Uiso 1 1 calc R . .
H36B H 1.1388 0.1840 0.6286 0.051 Uiso 1 1 calc R . .
H36C H 1.1911 0.2643 0.6322 0.051 Uiso 1 1 calc R . .
C37 C 1.0398(3) 0.2963(4) 0.6338(3) 0.0559(17) Uani 1 1 d . . .
H37A H 1.0796 0.3239 0.6748 0.084 Uiso 1 1 calc R . .
H37B H 1.0243 0.2453 0.6540 0.084 Uiso 1 1 calc R . .
H37C H 0.9928 0.3310 0.6163 0.084 Uiso 1 1 calc R . .
C38 C 1.1001(2) 0.3585(3) 0.5368(3) 0.0403(14) Uani 1 1 d . . .
H38A H 1.0532 0.3932 0.5187 0.060 Uiso 1 1 calc R . .
H38B H 1.1245 0.3484 0.4939 0.060 Uiso 1 1 calc R . .
H38C H 1.1388 0.3856 0.5792 0.060 Uiso 1 1 calc R . .
C39 C 0.6975(2) 0.0673(3) 0.2805(3) 0.0292(11) Uani 1 1 d . . .
H39A H 0.7044 0.0260 0.2425 0.035 Uiso 1 1 calc R . .
H39B H 0.6992 0.1217 0.2576 0.035 Uiso 1 1 calc R . .
C40 C 0.6195(2) 0.0547(3) 0.3018(3) 0.0323(12) Uani 1 1 d . . .
H40A H 0.5783 0.0316 0.2579 0.039 Uiso 1 1 calc R . .
H40B H 0.5995 0.1060 0.3185 0.039 Uiso 1 1 calc R . .
C41 C 0.6434(2) -0.0055(3) 0.3690(3) 0.0364(13) Uani 1 1 d . . .
H41A H 0.6062 -0.0032 0.4027 0.044 Uiso 1 1 calc R . .
H41B H 0.6452 -0.0616 0.3500 0.044 Uiso 1 1 calc R . .
C42 C 0.7254(2) 0.0242(3) 0.4112(3) 0.0354(12) Uani 1 1 d . . .
H42A H 0.7218 0.0653 0.4506 0.042 Uiso 1 1 calc R . .
H42B H 0.7588 -0.0213 0.4375 0.042 Uiso 1 1 calc R . .
C43 C 0.8838(2) -0.0335(3) 0.2583(3) 0.0274(10) Uani 1 1 d U . .
H43A H 0.8330 -0.0583 0.2619 0.033 Uiso 1 1 calc R . .
H43B H 0.9268 -0.0514 0.3033 0.033 Uiso 1 1 calc R . .
C44 C 0.9026(2) -0.0573(3) 0.1830(3) 0.0294(11) Uani 1 1 d U . .
H44A H 0.8840 -0.1129 0.1672 0.035 Uiso 1 1 calc R . .
H44B H 0.9605 -0.0536 0.1873 0.035 Uiso 1 1 calc R . .
C45 C 0.8557(3) 0.0058(3) 0.1264(3) 0.0340(11) Uani 1 1 d U . .
H45A H 0.8782 0.0131 0.0812 0.041 Uiso 1 1 calc R . .
H45B H 0.7987 -0.0092 0.1079 0.041 Uiso 1 1 calc R . .
C46 C 0.8669(3) 0.0811(3) 0.1769(3) 0.0328(11) Uani 1 1 d U . .
H46A H 0.9143 0.1117 0.1718 0.039 Uiso 1 1 calc R . .
H46B H 0.8196 0.1167 0.1609 0.039 Uiso 1 1 calc R . .
C14A C 1.0305(8) 0.3557(9) 1.0979(9) 0.046(2) Uani 0.350(5) 1 d PD A 2
H14D H 0.9932 0.3361 1.1266 0.069 Uiso 0.350(5) 1 calc PR A 2
H14E H 1.0025 0.3920 1.0562 0.069 Uiso 0.350(5) 1 calc PR A 2
H14F H 1.0742 0.3851 1.1332 0.069 Uiso 0.350(5) 1 calc PR A 2
C13A C 1.1197(8) 0.3284(9) 1.0193(10) 0.054(2) Uani 0.350(5) 1 d P A 2
H13D H 1.1664 0.3494 1.0578 0.081 Uiso 0.350(5) 1 calc PR A 2
H13E H 1.0897 0.3735 0.9900 0.081 Uiso 0.350(5) 1 calc PR A 2
H13F H 1.1372 0.2918 0.9837 0.081 Uiso 0.350(5) 1 calc PR A 2
C15A C 1.1157(7) 0.2342(9) 1.1273(9) 0.056(2) Uani 0.350(5) 1 d PD A 2
H15D H 1.1506 0.2712 1.1637 0.084 Uiso 0.350(5) 1 calc PR A 2
H15E H 1.1482 0.1953 1.1075 0.084 Uiso 0.350(5) 1 calc PR A 2
H15F H 1.0814 0.2050 1.1540 0.084 Uiso 0.350(5) 1 calc PR A 2

loop_
_atom_site_aniso_label
_atom_site_aniso_U_11
_atom_site_aniso_U_22
_atom_site_aniso_U_33
_atom_site_aniso_U_23
_atom_site_aniso_U_13
_atom_site_aniso_U_12
Zn1 0.01476(19) 0.0200(2) 0.0159(3) 0.0007(2) 0.00081(19) 0.00036(18)
Zn2 0.01501(19) 0.0197(2) 0.0150(3) -0.0009(2) 0.00042(19) 0.00033(18)
Li1 0.015(3) 0.032(4) 0.020(4) -0.003(4) 0.001(3) -0.001(3)
Li2 0.015(3) 0.027(4) 0.012(4) 0.004(3) -0.004(3) 0.004(3)
O1 0.0283(14) 0.0259(16) 0.0170(18) 0.0008(15) 0.0059(13) 0.0005(12)
O2 0.0184(13) 0.0298(16) 0.0191(18) 0.0022(14) 0.0010(12) -0.0016(11)
O3 0.0171(12) 0.0379(18) 0.0164(17) 0.0072(15) -0.0012(12) -0.0031(12)
O4 0.0313(14) 0.0272(16) 0.0197(18) -0.0011(15) 0.0072(13) 0.0001(12)
C1 0.0190(17) 0.020(2) 0.018(3) 0.0007(19) 0.0039(17) -0.0017(15)
N2 0.0160(14) 0.0186(18) 0.022(2) 0.0008(16) 0.0048(14) 0.0027(13)
C24 0.0207(17) 0.023(2) 0.019(3) -0.002(2) 0.0043(18) 0.0006(16)
N4 0.0152(14) 0.0193(17) 0.018(2) 0.0000(16) -0.0039(14) 0.0009(13)
N1 0.0202(16) 0.0210(18) 0.016(2) 0.0019(17) 0.0044(14) 0.0054(14)
C2 0.0187(18) 0.025(2) 0.011(2) -0.004(2) -0.0019(16) -0.0002(16)
C3 0.0255(17) 0.020(2) 0.016(2) 0.005(2) 0.0037(17) -0.0018(17)
C4 0.030(2) 0.021(2) 0.028(3) 0.005(2) 0.003(2) -0.0017(17)
C5 0.033(2) 0.017(2) 0.035(3) -0.002(2) -0.002(2) 0.0019(18)
C6 0.0231(19) 0.030(2) 0.030(3) -0.010(2) 0.0034(19) 0.0024(17)
C7 0.0160(17) 0.025(2) 0.023(3) -0.004(2) 0.0037(17) 0.0017(15)
C8 0.029(2) 0.032(2) 0.021(3) 0.007(2) 0.0095(19) -0.0004(18)
C9 0.033(2) 0.027(2) 0.018(3) 0.003(2) 0.0003(18) 0.0003(19)
C10 0.0190(17) 0.038(3) 0.025(3) 0.006(2) 0.0068(17) 0.0052(19)
C11 0.0190(18) 0.027(2) 0.026(3) -0.004(2) 0.0008(18) 0.0033(17)
C12 0.0237(19) 0.029(2) 0.026(3) -0.003(2) 0.0052(18) -0.0030(18)
C13 0.049(4) 0.041(5) 0.061(6) -0.009(4) -0.007(4) -0.016(3)
C14 0.027(3) 0.072(5) 0.062(6) -0.029(5) 0.000(3) -0.018(3)
C15 0.048(4) 0.064(5) 0.027(5) -0.018(4) 0.013(3) -0.027(4)
C16 0.042(3) 0.035(3) 0.028(3) 0.001(3) 0.010(2) 0.002(2)
C17 0.033(2) 0.045(3) 0.019(3) -0.003(3) 0.009(2) -0.005(2)
C18 0.031(2) 0.029(3) 0.031(3) -0.009(2) 0.016(2) -0.0045(19)
C19 0.0242(19) 0.021(2) 0.028(3) 0.001(2) 0.0053(19) -0.0002(17)
C20 0.0180(18) 0.038(3) 0.024(3) 0.000(2) -0.0030(18) -0.0036(18)
C21 0.0193(18) 0.034(3) 0.032(3) -0.006(2) 0.0049(19) -0.0023(17)
C22 0.032(2) 0.029(3) 0.050(4) -0.003(3) 0.019(2) -0.0065(19)
C23 0.033(2) 0.053(3) 0.040(4) 0.018(3) 0.010(2) -0.004(2)
N3 0.0171(15) 0.0255(19) 0.016(2) 0.0009(17) 0.0021(14) 0.0026(13)
C25 0.0175(17) 0.021(2) 0.022(3) 0.000(2) 0.0039(18) -0.0007(16)
C26 0.0225(18) 0.022(2) 0.024(3) 0.003(2) 0.0006(18) -0.0012(16)
C27 0.035(2) 0.025(2) 0.037(3) 0.003(2) 0.003(2) -0.0059(19)
C28 0.051(3) 0.024(3) 0.046(4) -0.003(3) 0.003(3) 0.002(2)
C29 0.031(2) 0.029(3) 0.033(3) -0.012(3) -0.001(2) 0.0058(18)
C30 0.0167(17) 0.030(2) 0.028(3) -0.001(2) 0.0041(17) 0.0056(16)
C31 0.025(2) 0.040(3) 0.022(3) 0.006(2) 0.0059(19) 0.0011(19)
C32 0.031(2) 0.028(3) 0.024(3) 0.004(2) 0.0044(19) 0.0022(18)
C33 0.0196(18) 0.051(3) 0.024(3) -0.003(3) 0.0080(18) 0.0077(19)
C34 0.0177(18) 0.040(3) 0.031(3) 0.004(2) 0.0037(18) 0.0098(17)
C35 0.0237(18) 0.031(3) 0.022(3) -0.008(2) 0.0011(17) -0.0061(18)
C36 0.027(2) 0.037(3) 0.028(3) -0.002(2) -0.009(2) -0.0093(19)
C37 0.035(2) 0.090(5) 0.041(4) -0.031(4) 0.007(2) -0.011(3)
C38 0.032(2) 0.026(3) 0.052(4) -0.005(3) -0.009(2) -0.0025(19)
C39 0.0223(19) 0.037(3) 0.023(3) -0.003(2) -0.0039(19) -0.0008(18)
C40 0.0197(19) 0.038(3) 0.035(3) 0.004(3) 0.000(2) -0.0031(18)
C41 0.029(2) 0.037(3) 0.041(4) 0.010(3) 0.005(2) -0.0043(19)
C42 0.026(2) 0.053(3) 0.024(3) 0.013(3) 0.003(2) -0.002(2)
C43 0.027(2) 0.028(2) 0.027(3) 0.002(2) 0.0057(19) -0.0016(18)
C44 0.027(2) 0.029(2) 0.032(3) -0.010(2) 0.0078(19) -0.0042(18)
C45 0.036(2) 0.044(3) 0.023(3) -0.004(2) 0.010(2) -0.002(2)
C46 0.043(2) 0.042(3) 0.013(3) 0.007(2) 0.006(2) 0.005(2)
C14A 0.048(4) 0.064(5) 0.027(5) -0.018(4) 0.013(3) -0.027(4)
C13A 0.049(4) 0.041(5) 0.061(6) -0.009(4) -0.007(4) -0.016(3)
C15A 0.027(3) 0.072(5) 0.062(6) -0.029(5) 0.000(3) -0.018(3)

loop_
_atom_type_symbol
_atom_type_description
_atom_type_scat_dispersion_real
_atom_type_scat_dispersion_imag
_atom_type_scat_source
Zn Zn 0.2839 1.4301 'International Tables Vol C Tables 4.2.6.8 and 6.1.1.4'
Li Li -0.0003 0.0001 'International Tables Vol C Tables 4.2.6.8 and 6.1.1.4'
O O 0.0106 0.0060 'International Tables Vol C Tables 4.2.6.8 and 6.1.1.4'
N N 0.0061 0.0033 'International Tables Vol C Tables 4.2.6.8 and 6.1.1.4'
C C 0.0033 0.0016 'International Tables Vol C Tables 4.2.6.8 and 6.1.1.4'
H H 0.0000 0.0000 'International Tables Vol C Tables 4.2.6.8 and 6.1.1.4'

loop_
_geom_angle_atom_site_label_1
_geom_angle_atom_site_label_2
_geom_angle_atom_site_label_3
_geom_angle
_geom_angle_site_symmetry_1
N2 Zn1 C12 134.11(15) .
N2 Zn1 C1 105.76(14) .
C12 Zn1 C1 119.90(16) .
N2 Zn1 Li1 42.91(15) .
C12 Zn1 Li1 176.45(19) .
C1 Zn1 Li1 63.32(17) .
C24 Zn2 N4 105.53(14) .
C24 Zn2 C35 120.66(17) .
N4 Zn2 C35 133.40(15) .
C24 Zn2 Li2 62.59(16) .
N4 Zn2 Li2 43.03(15) .
C35 Zn2 Li2 175.42(16) .
O2 Li1 N1 103.6(3) .
O2 Li1 O1 90.5(3) .
N1 Li1 O1 104.2(3) .
O2 Li1 N2 124.7(3) .
N1 Li1 N2 105.4(3) .
O1 Li1 N2 125.3(4) .
O2 Li1 Zn1 142.1(3) .
N1 Li1 Zn1 65.68(19) .
O1 Li1 Zn1 127.0(3) .
N2 Li1 Zn1 40.71(14) .
O3 Li2 N3 103.3(3) .
O3 Li2 N4 125.1(3) .
N3 Li2 N4 105.2(3) .
O3 Li2 O4 90.7(3) .
N3 Li2 O4 103.3(3) .
N4 Li2 O4 125.8(3) .
O3 Li2 Zn2 140.9(3) .
N3 Li2 Zn2 65.25(19) .
N4 Li2 Zn2 40.65(13) .
O4 Li2 Zn2 127.8(2) .
C19 O1 C16 108.2(3) .
C19 O1 Li1 115.3(3) .
C16 O1 Li1 136.0(3) .
C20 O2 C23 109.2(3) .
C20 O2 Li1 120.4(3) .
C23 O2 Li1 129.3(3) .
C39 O3 C42 109.6(3) .
C39 O3 Li2 120.7(3) .
C42 O3 Li2 128.8(3) .
C43 O4 C46 108.2(3) .
C43 O4 Li2 115.4(3) .
C46 O4 Li2 135.4(3) .
N1 C1 C2 115.0(3) .
N1 C1 Zn1 117.7(3) .
C2 C1 Zn1 127.0(3) .
C3 N2 C7 114.6(3) .
C3 N2 Zn1 110.7(2) .
C7 N2 Zn1 108.6(3) .
C3 N2 Li1 112.6(3) .
C7 N2 Li1 112.4(3) .
Zn1 N2 Li1 96.4(2) .
N3 C24 C25 115.3(3) .
N3 C24 Zn2 117.5(3) .
C25 C24 Zn2 126.6(3) .
C26 N4 C30 115.8(3) .
C26 N4 Zn2 111.0(2) .
C30 N4 Zn2 108.8(3) .
C26 N4 Li2 109.9(3) .
C30 N4 Li2 113.4(3) .
Zn2 N4 Li2 96.3(2) .
C2 N1 C1 118.1(3) 3_757
C2 N1 Li1 129.2(3) 3_757
C1 N1 Li1 112.6(3) .
N1 C2 C1 126.9(4) 3_757
N1 C2 H2 116.5 3_757
C1 C2 H2 116.5 .
N2 C3 C4 113.2(4) .
N2 C3 C8 106.5(3) .
C4 C3 C8 108.1(3) .
N2 C3 C9 113.6(3) .
C4 C3 C9 108.6(3) .
C8 C3 C9 106.4(4) .
C5 C4 C3 111.9(3) .
C5 C4 H4A 109.2 .
C3 C4 H4A 109.2 .
C5 C4 H4B 109.2 .
C3 C4 H4B 109.2 .
H4A C4 H4B 107.9 .
C6 C5 C4 110.9(3) .
C6 C5 H5A 109.5 .
C4 C5 H5A 109.5 .
C6 C5 H5B 109.5 .
C4 C5 H5B 109.5 .
H5A C5 H5B 108.1 .
C5 C6 C7 112.0(4) .
C5 C6 H6A 109.2 .
C7 C6 H6A 109.2 .
C5 C6 H6B 109.2 .
C7 C6 H6B 109.2 .
H6A C6 H6B 107.9 .
N2 C7 C6 113.0(3) .
N2 C7 C10 106.4(3) .
C6 C7 C10 107.9(4) .
N2 C7 C11 113.8(4) .
C6 C7 C11 109.0(3) .
C10 C7 C11 106.3(3) .
C3 C8 H8A 109.5 .
C3 C8 H8B 109.5 .
H8A C8 H8B 109.5 .
C3 C8 H8C 109.5 .
H8A C8 H8C 109.5 .
H8B C8 H8C 109.5 .
C3 C9 H9A 109.5 .
C3 C9 H9B 109.5 .
H9A C9 H9B 109.5 .
C3 C9 H9C 109.5 .
H9A C9 H9C 109.5 .
H9B C9 H9C 109.5 .
C7 C10 H10A 109.5 .
C7 C10 H10B 109.5 .
H10A C10 H10B 109.5 .
C7 C10 H10C 109.5 .
H10A C10 H10C 109.5 .
H10B C10 H10C 109.5 .
C7 C11 H11A 109.5 .
C7 C11 H11B 109.5 .
H11A C11 H11B 109.5 .
C7 C11 H11C 109.5 .
H11A C11 H11C 109.5 .
H11B C11 H11C 109.5 .
C15A C12 C13 126.8(7) .
C15A C12 C15 48.2(7) .
C13 C12 C15 109.9(6) .
C15A C12 C14 58.5(7) .
C13 C12 C14 107.4(5) .
C15 C12 C14 106.5(6) .
C15A C12 C13A 109.7(9) .
C13 C12 C13A 56.2(7) .
C15 C12 C13A 144.0(7) .
C14 C12 C13A 57.3(7) .
C15A C12 C14A 107.0(9) .
C13 C12 C14A 43.6(6) .
C15 C12 C14A 69.5(7) .
C14 C12 C14A 135.2(6) .
C13A C12 C14A 98.8(8) .
C15A C12 Zn1 112.0(6) .
C13 C12 Zn1 120.9(4) .
C15 C12 Zn1 104.4(3) .
C14 C12 Zn1 106.8(4) .
C13A C12 Zn1 111.0(6) .
C14A C12 Zn1 117.5(5) .
C12 C13 H13A 109.5 .
C12 C13 H13B 109.5 .
C12 C13 H13C 109.5 .
C12 C14 H14A 109.5 .
C12 C14 H14B 109.5 .
C12 C14 H14C 109.5 .
C12 C15 H15A 109.5 .
C12 C15 H15B 109.5 .
C12 C15 H15C 109.5 .
O1 C16 C17 106.3(4) .
O1 C16 H16A 110.5 .
C17 C16 H16A 110.5 .
O1 C16 H16B 110.5 .
C17 C16 H16B 110.5 .
H16A C16 H16B 108.7 .
C16 C17 C18 102.2(4) .
C16 C17 H17A 111.3 .
C18 C17 H17A 111.3 .
C16 C17 H17B 111.3 .
C18 C17 H17B 111.3 .
H17A C17 H17B 109.2 .
C17 C18 C19 102.7(4) .
C17 C18 H18A 111.2 .
C19 C18 H18A 111.2 .
C17 C18 H18B 111.2 .
C19 C18 H18B 111.2 .
H18A C18 H18B 109.1 .
O1 C19 C18 106.4(3) .
O1 C19 H19A 110.5 .
C18 C19 H19A 110.5 .
O1 C19 H19B 110.5 .
C18 C19 H19B 110.5 .
H19A C19 H19B 108.6 .
O2 C20 C21 104.8(4) .
O2 C20 H20A 110.8 .
C21 C20 H20A 110.8 .
O2 C20 H20B 110.8 .
C21 C20 H20B 110.8 .
H20A C20 H20B 108.9 .
C20 C21 C22 102.2(3) .
C20 C21 H21A 111.3 .
C22 C21 H21A 111.3 .
C20 C21 H21B 111.3 .
C22 C21 H21B 111.3 .
H21A C21 H21B 109.2 .
C23 C22 C21 103.8(4) .
C23 C22 H22A 111.0 .
C21 C22 H22A 111.0 .
C23 C22 H22B 111.0 .
C21 C22 H22B 111.0 .
H22A C22 H22B 109.0 .
O2 C23 C22 106.9(4) .
O2 C23 H23A 110.3 .
C22 C23 H23A 110.3 .
O2 C23 H23B 110.3 .
C22 C23 H23B 110.3 .
H23A C23 H23B 108.6 .
C25 N3 C24 118.5(3) 3_756
C25 N3 Li2 128.2(3) 3_756
C24 N3 Li2 112.5(3) .
N3 C25 C24 126.2(4) 3_756
N3 C25 H25 116.9 3_756
C24 C25 H25 116.9 .
N4 C26 C31 107.1(3) .
N4 C26 C27 112.9(4) .
C31 C26 C27 108.5(3) .
N4 C26 C32 113.6(3) .
C31 C26 C32 106.3(4) .
C27 C26 C32 108.1(3) .
C28 C27 C26 112.6(3) .
C28 C27 H27A 109.1 .
C26 C27 H27A 109.1 .
C28 C27 H27B 109.1 .
C26 C27 H27B 109.1 .
H27A C27 H27B 107.8 .
C27 C28 C29 109.2(4) .
C27 C28 H28A 109.8 .
C29 C28 H28A 109.8 .
C27 C28 H28B 109.8 .
C29 C28 H28B 109.8 .
H28A C28 H28B 108.3 .
C28 C29 C30 112.1(4) .
C28 C29 H29A 109.2 .
C30 C29 H29A 109.2 .
C28 C29 H29B 109.2 .
C30 C29 H29B 109.2 .
H29A C29 H29B 107.9 .
N4 C30 C33 107.1(3) .
N4 C30 C29 111.5(3) .
C33 C30 C29 108.5(4) .
N4 C30 C34 113.8(4) .
C33 C30 C34 106.2(3) .
C29 C30 C34 109.4(3) .
C26 C31 H31A 109.5 .
C26 C31 H31B 109.5 .
H31A C31 H31B 109.5 .
C26 C31 H31C 109.5 .
H31A C31 H31C 109.5 .
H31B C31 H31C 109.5 .
C26 C32 H32A 109.5 .
C26 C32 H32B 109.5 .
H32A C32 H32B 109.5 .
C26 C32 H32C 109.5 .
H32A C32 H32C 109.5 .
H32B C32 H32C 109.5 .
C30 C33 H33A 109.5 .
C30 C33 H33B 109.5 .
H33A C33 H33B 109.5 .
C30 C33 H33C 109.5 .
H33A C33 H33C 109.5 .
H33B C33 H33C 109.5 .
C30 C34 H34A 109.5 .
C30 C34 H34B 109.5 .
H34A C34 H34B 109.5 .
C30 C34 H34C 109.5 .
H34A C34 H34C 109.5 .
H34B C34 H34C 109.5 .
C38 C35 C36 107.3(3) .
C38 C35 C37 108.1(4) .
C36 C35 C37 106.2(4) .
C38 C35 Zn2 116.6(3) .
C36 C35 Zn2 108.6(3) .
C37 C35 Zn2 109.5(3) .
C35 C36 H36A 109.5 .
C35 C36 H36B 109.5 .
H36A C36 H36B 109.5 .
C35 C36 H36C 109.5 .
H36A C36 H36C 109.5 .
H36B C36 H36C 109.5 .
C35 C37 H37A 109.5 .
C35 C37 H37B 109.5 .
H37A C37 H37B 109.5 .
C35 C37 H37C 109.5 .
H37A C37 H37C 109.5 .
H37B C37 H37C 109.5 .
C35 C38 H38A 109.5 .
C35 C38 H38B 109.5 .
H38A C38 H38B 109.5 .
C35 C38 H38C 109.5 .
H38A C38 H38C 109.5 .
H38B C38 H38C 109.5 .
O3 C39 C40 105.5(4) .
O3 C39 H39A 110.6 .
C40 C39 H39A 110.6 .
O3 C39 H39B 110.6 .
C40 C39 H39B 110.6 .
H39A C39 H39B 108.8 .
C39 C40 C41 102.0(3) .
C39 C40 H40A 111.4 .
C41 C40 H40A 111.4 .
C39 C40 H40B 111.4 .
C41 C40 H40B 111.4 .
H40A C40 H40B 109.2 .
C42 C41 C40 102.0(4) .
C42 C41 H41A 111.4 .
C40 C41 H41A 111.4 .
C42 C41 H41B 111.4 .
C40 C41 H41B 111.4 .
H41A C41 H41B 109.2 .
O3 C42 C41 105.9(4) .
O3 C42 H42A 110.6 .
C41 C42 H42A 110.6 .
O3 C42 H42B 110.6 .
C41 C42 H42B 110.6 .
H42A C42 H42B 108.7 .
O4 C43 C44 105.9(4) .
O4 C43 H43A 110.6 .
C44 C43 H43A 110.6 .
O4 C43 H43B 110.6 .
C44 C43 H43B 110.6 .
H43A C43 H43B 108.7 .
C43 C44 C45 102.0(4) .
C43 C44 H44A 111.4 .
C45 C44 H44A 111.4 .
C43 C44 H44B 111.4 .
C45 C44 H44B 111.4 .
H44A C44 H44B 109.2 .
C46 C45 C44 101.6(4) .
C46 C45 H45A 111.4 .
C44 C45 H45A 111.4 .
C46 C45 H45B 111.4 .
C44 C45 H45B 111.4 .
H45A C45 H45B 109.3 .
O4 C46 C45 107.2(4) .
O4 C46 H46A 110.3 .
C45 C46 H46A 110.3 .
O4 C46 H46B 110.3 .
C45 C46 H46B 110.3 .
H46A C46 H46B 108.5 .
C12 C14A H14D 109.5 .
C12 C14A H14E 109.5 .
H14D C14A H14E 109.5 .
C12 C14A H14F 109.5 .
H14D C14A H14F 109.5 .
H14E C14A H14F 109.5 .
C12 C13A H13D 109.5 .
C12 C13A H13E 109.5 .
H13D C13A H13E 109.5 .
C12 C13A H13F 109.5 .
H13D C13A H13F 109.5 .
H13E C13A H13F 109.5 .
C12 C15A H15D 109.5 .
C12 C15A H15E 109.5 .
H15D C15A H15E 109.5 .
C12 C15A H15F 109.5 .
H15D C15A H15F 109.5 .
H15E C15A H15F 109.5 .

loop_
_geom_bond_atom_site_label_1
_geom_bond_atom_site_label_2
_geom_bond_distance
_geom_bond_site_symmetry_2
Zn1 N2 2.049(3) .
Zn1 C12 2.050(4) .
Zn1 C1 2.054(4) .
Zn1 Li1 3.123(7) .
Zn2 C24 2.051(4) .
Zn2 N4 2.054(3) .
Zn2 C35 2.055(4) .
Zn2 Li2 3.134(6) .
Li1 O2 2.047(7) .
Li1 N1 2.049(7) .
Li1 O1 2.130(8) .
Li1 N2 2.139(8) .
Li2 O3 2.018(6) .
Li2 N3 2.036(7) .
Li2 N4 2.151(7) .
Li2 O4 2.192(8) .
O1 C19 1.455(5) .
O1 C16 1.463(5) .
O2 C20 1.445(5) .
O2 C23 1.448(5) .
O3 C39 1.446(5) .
O3 C42 1.450(5) .
O4 C43 1.454(5) .
O4 C46 1.455(5) .
C1 N1 1.364(5) .
C1 C2 1.395(5) .
N2 C3 1.477(5) .
N2 C7 1.494(5) .
C24 N3 1.358(5) .
C24 C25 1.395(5) .
N4 C26 1.475(5) .
N4 C30 1.488(5) .
N1 C2 1.341(5) 3_757
C2 N1 1.341(5) 3_757
C2 H2 0.9500 .
C3 C4 1.536(5) .
C3 C8 1.547(5) .
C3 C9 1.551(5) .
C4 C5 1.529(6) .
C4 H4A 0.9900 .
C4 H4B 0.9900 .
C5 C6 1.526(6) .
C5 H5A 0.9900 .
C5 H5B 0.9900 .
C6 C7 1.535(6) .
C6 H6A 0.9900 .
C6 H6B 0.9900 .
C7 C10 1.542(6) .
C7 C11 1.548(5) .
C8 H8A 0.9800 .
C8 H8B 0.9800 .
C8 H8C 0.9800 .
C9 H9A 0.9800 .
C9 H9B 0.9800 .
C9 H9C 0.9800 .
C10 H10A 0.9800 .
C10 H10B 0.9800 .
C10 H10C 0.9800 .
C11 H11A 0.9800 .
C11 H11B 0.9800 .
C11 H11C 0.9800 .
C12 C15A 1.486(13) .
C12 C13 1.487(8) .
C12 C15 1.516(9) .
C12 C14 1.527(8) .
C12 C13A 1.561(16) .
C12 C14A 1.583(12) .
C13 H13A 0.9800 .
C13 H13B 0.9800 .
C13 H13C 0.9800 .
C14 H14A 0.9800 .
C14 H14B 0.9800 .
C14 H14C 0.9800 .
C15 H15A 0.9800 .
C15 H15B 0.9800 .
C15 H15C 0.9800 .
C16 C17 1.505(6) .
C16 H16A 0.9900 .
C16 H16B 0.9900 .
C17 C18 1.518(6) .
C17 H17A 0.9900 .
C17 H17B 0.9900 .
C18 C19 1.520(6) .
C18 H18A 0.9900 .
C18 H18B 0.9900 .
C19 H19A 0.9900 .
C19 H19B 0.9900 .
C20 C21 1.513(5) .
C20 H20A 0.9900 .
C20 H20B 0.9900 .
C21 C22 1.524(6) .
C21 H21A 0.9900 .
C21 H21B 0.9900 .
C22 C23 1.508(6) .
C22 H22A 0.9900 .
C22 H22B 0.9900 .
C23 H23A 0.9900 .
C23 H23B 0.9900 .
N3 C25 1.345(5) 3_756
C25 N3 1.345(5) 3_756
C25 H25 0.9500 .
C26 C31 1.528(5) .
C26 C27 1.539(6) .
C26 C32 1.550(5) .
C27 C28 1.528(6) .
C27 H27A 0.9900 .
C27 H27B 0.9900 .
C28 C29 1.532(7) .
C28 H28A 0.9900 .
C28 H28B 0.9900 .
C29 C30 1.546(6) .
C29 H29A 0.9900 .
C29 H29B 0.9900 .
C30 C33 1.539(6) .
C30 C34 1.553(5) .
C31 H31A 0.9800 .
C31 H31B 0.9800 .
C31 H31C 0.9800 .
C32 H32A 0.9800 .
C32 H32B 0.9800 .
C32 H32C 0.9800 .
C33 H33A 0.9800 .
C33 H33B 0.9800 .
C33 H33C 0.9800 .
C34 H34A 0.9800 .
C34 H34B 0.9800 .
C34 H34C 0.9800 .
C35 C38 1.522(6) .
C35 C36 1.524(6) .
C35 C37 1.528(6) .
C36 H36A 0.9800 .
C36 H36B 0.9800 .
C36 H36C 0.9800 .
C37 H37A 0.9800 .
C37 H37B 0.9800 .
C37 H37C 0.9800 .
C38 H38A 0.9800 .
C38 H38B 0.9800 .
C38 H38C 0.9800 .
C39 C40 1.514(6) .
C39 H39A 0.9900 .
C39 H39B 0.9900 .
C40 C41 1.530(6) .
C40 H40A 0.9900 .
C40 H40B 0.9900 .
C41 C42 1.510(6) .
C41 H41A 0.9900 .
C41 H41B 0.9900 .
C42 H42A 0.9900 .
C42 H42B 0.9900 .
C43 C44 1.514(6) .
C43 H43A 0.9900 .
C43 H43B 0.9900 .
C44 C45 1.531(6) .
C44 H44A 0.9900 .
C44 H44B 0.9900 .
C45 C46 1.518(6) .
C45 H45A 0.9900 .
C45 H45B 0.9900 .
C46 H46A 0.9900 .
C46 H46B 0.9900 .
C14A H14D 0.9800 .
C14A H14E 0.9800 .
C14A H14F 0.9800 .
C13A H13D 0.9800 .
C13A H13E 0.9800 .
C13A H13F 0.9800 .
C15A H15D 0.9800 .
C15A H15E 0.9800 .
C15A H15F 0.9800 .

loop_
_geom_torsion_atom_site_label_1
_geom_torsion_atom_site_label_2
_geom_torsion_atom_site_label_3
_geom_torsion_atom_site_label_4
_geom_torsion
_geom_torsion_site_symmetry_4
N2 Zn1 Li1 O2 -85.8(5) .
C12 Zn1 Li1 O2 -120(3) .
C1 Zn1 Li1 O2 84.9(5) .
N2 Zn1 Li1 N1 -166.6(3) .
C12 Zn1 Li1 N1 160(3) .
C1 Zn1 Li1 N1 4.13(18) .
N2 Zn1 Li1 O1 103.6(4) .
C12 Zn1 Li1 O1 70(3) .
C1 Zn1 Li1 O1 -85.7(4) .
C12 Zn1 Li1 N2 -34(3) .
C1 Zn1 Li1 N2 170.8(3) .
C24 Zn2 Li2 O3 87.9(5) .
N4 Zn2 Li2 O3 -88.2(5) .
C35 Zn2 Li2 O3 -48(3) .
C24 Zn2 Li2 N3 7.38(19) .
N4 Zn2 Li2 N3 -168.7(3) .
C35 Zn2 Li2 N3 -129(2) .
C24 Zn2 Li2 N4 176.1(3) .
C35 Zn2 Li2 N4 40(2) .
C24 Zn2 Li2 O4 -80.5(3) .
N4 Zn2 Li2 O4 103.4(4) .
C35 Zn2 Li2 O4 144(2) .
O2 Li1 O1 C19 -62.0(3) .
N1 Li1 O1 C19 42.2(4) .
N2 Li1 O1 C19 163.3(3) .
Zn1 Li1 O1 C19 112.3(4) .
O2 Li1 O1 C16 108.5(4) .
N1 Li1 O1 C16 -147.3(4) .
N2 Li1 O1 C16 -26.3(6) .
Zn1 Li1 O1 C16 -77.3(5) .
N1 Li1 O2 C20 -156.3(3) .
O1 Li1 O2 C20 -51.6(4) .
N2 Li1 O2 C20 83.7(5) .
Zn1 Li1 O2 C20 136.0(5) .
N1 Li1 O2 C23 36.6(5) .
O1 Li1 O2 C23 141.3(4) .
N2 Li1 O2 C23 -83.5(6) .
Zn1 Li1 O2 C23 -31.2(7) .
N3 Li2 O3 C39 -155.2(3) .
N4 Li2 O3 C39 85.0(5) .
O4 Li2 O3 C39 -51.4(4) .
Zn2 Li2 O3 C39 137.8(4) .
N3 Li2 O3 C42 36.6(5) .
N4 Li2 O3 C42 -83.1(5) .
O4 Li2 O3 C42 140.5(4) .
Zn2 Li2 O3 C42 -30.4(7) .
O3 Li2 O4 C43 -66.5(3) .
N3 Li2 O4 C43 37.3(4) .
N4 Li2 O4 C43 157.5(3) .
Zn2 Li2 O4 C43 106.2(4) .
O3 Li2 O4 C46 101.1(4) .
N3 Li2 O4 C46 -155.1(4) .
N4 Li2 O4 C46 -34.9(6) .
Zn2 Li2 O4 C46 -86.2(5) .
N2 Zn1 C1 N1 0.1(3) .
C12 Zn1 C1 N1 175.3(3) .
Li1 Zn1 C1 N1 -6.4(3) .
N2 Zn1 C1 C2 -172.9(3) .
C12 Zn1 C1 C2 2.2(4) .
Li1 Zn1 C1 C2 -179.5(4) .
C12 Zn1 N2 C3 60.1(3) .
C1 Zn1 N2 C3 -125.7(3) .
Li1 Zn1 N2 C3 -117.1(3) .
C12 Zn1 N2 C7 -66.5(3) .
C1 Zn1 N2 C7 107.7(3) .
Li1 Zn1 N2 C7 116.3(3) .
C12 Zn1 N2 Li1 177.2(3) .
C1 Zn1 N2 Li1 -8.6(3) .
O2 Li1 N2 C3 -112.6(4) .
N1 Li1 N2 C3 128.2(3) .
O1 Li1 N2 C3 7.7(5) .
Zn1 Li1 N2 C3 115.6(3) .
O2 Li1 N2 C7 18.7(6) .
N1 Li1 N2 C7 -100.5(3) .
O1 Li1 N2 C7 139.0(4) .
Zn1 Li1 N2 C7 -113.2(3) .
O2 Li1 N2 Zn1 131.8(4) .
N1 Li1 N2 Zn1 12.6(3) .
O1 Li1 N2 Zn1 -107.9(3) .
N4 Zn2 C24 N3 -8.6(4) .
C35 Zn2 C24 N3 164.9(3) .
Li2 Zn2 C24 N3 -11.4(3) .
N4 Zn2 C24 C25 -179.1(3) .
C35 Zn2 C24 C25 -5.6(4) .
Li2 Zn2 C24 C25 178.1(4) .
C24 Zn2 N4 C26 -117.7(3) .
C35 Zn2 N4 C26 70.0(3) .
Li2 Zn2 N4 C26 -114.1(3) .
C24 Zn2 N4 C30 113.8(3) .
C35 Zn2 N4 C30 -58.5(3) .
Li2 Zn2 N4 C30 117.4(3) .
C24 Zn2 N4 Li2 -3.6(3) .
C35 Zn2 N4 Li2 -175.9(3) .
O3 Li2 N4 C26 -115.5(4) .
N3 Li2 N4 C26 125.7(3) .
O4 Li2 N4 C26 6.3(4) .
Zn2 Li2 N4 C26 115.0(3) .
O3 Li2 N4 C30 15.9(5) .
N3 Li2 N4 C30 -103.0(3) .
O4 Li2 N4 C30 137.6(3) .
Zn2 Li2 N4 C30 -113.6(3) .
O3 Li2 N4 Zn2 129.5(4) .
N3 Li2 N4 Zn2 10.6(3) .
O4 Li2 N4 Zn2 -108.7(3) .
C2 C1 N1 C2 0.2(6) 3_757
Zn1 C1 N1 C2 -173.7(3) 3_757
C2 C1 N1 Li1 -176.7(3) .
Zn1 C1 N1 Li1 9.5(4) .
O2 Li1 N1 C2 36.1(5) 3_757
O1 Li1 N1 C2 -57.9(5) 3_757
N2 Li1 N1 C2 168.6(3) 3_757
Zn1 Li1 N1 C2 177.6(4) 3_757
O2 Li1 N1 C1 -147.4(3) .
O1 Li1 N1 C1 118.5(3) .
N2 Li1 N1 C1 -15.0(4) .
Zn1 Li1 N1 C1 -6.0(3) .
N1 C1 C2 N1 -0.2(7) 3_757
Zn1 C1 C2 N1 173.0(3) 3_757
C7 N2 C3 C4 49.3(4) .
Zn1 N2 C3 C4 -73.9(3) .
Li1 N2 C3 C4 179.4(3) .
C7 N2 C3 C8 167.9(3) .
Zn1 N2 C3 C8 44.7(4) .
Li1 N2 C3 C8 -61.9(4) .
C7 N2 C3 C9 -75.3(4) .
Zn1 N2 C3 C9 161.5(3) .
Li1 N2 C3 C9 54.9(4) .
N2 C3 C4 C5 -51.5(4) .
C8 C3 C4 C5 -169.2(4) .
C9 C3 C4 C5 75.7(5) .
C3 C4 C5 C6 53.6(5) .
C4 C5 C6 C7 -53.5(4) .
C3 N2 C7 C6 -49.1(5) .
Zn1 N2 C7 C6 75.3(4) .
Li1 N2 C7 C6 -179.3(3) .
C3 N2 C7 C10 -167.3(3) .
Zn1 N2 C7 C10 -43.0(3) .
Li1 N2 C7 C10 62.4(4) .
C3 N2 C7 C11 76.1(4) .
Zn1 N2 C7 C11 -159.6(3) .
Li1 N2 C7 C11 -54.2(4) .
C5 C6 C7 N2 51.1(4) .
C5 C6 C7 C10 168.4(3) .
C5 C6 C7 C11 -76.6(4) .
N2 Zn1 C12 C15A 160.8(7) .
C1 Zn1 C12 C15A -12.7(8) .
Li1 Zn1 C12 C15A -167(3) .
N2 Zn1 C12 C13 -13.8(6) .
C1 Zn1 C12 C13 172.6(5) .
Li1 Zn1 C12 C13 18(3) .
N2 Zn1 C12 C15 110.5(4) .
C1 Zn1 C12 C15 -63.1(4) .
Li1 Zn1 C12 C15 142(3) .
N2 Zn1 C12 C14 -136.9(5) .
C1 Zn1 C12 C14 49.5(5) .
Li1 Zn1 C12 C14 -105(3) .
N2 Zn1 C12 C13A -76.2(7) .
C1 Zn1 C12 C13A 110.3(7) .
Li1 Zn1 C12 C13A -44(3) .
N2 Zn1 C12 C14A 36.4(8) .
C1 Zn1 C12 C14A -137.2(7) .
Li1 Zn1 C12 C14A 68(3) .
C19 O1 C16 C17 15.3(4) .
Li1 O1 C16 C17 -155.6(3) .
O1 C16 C17 C18 -32.8(4) .
C16 C17 C18 C19 37.0(4) .
C16 O1 C19 C18 8.6(4) .
Li1 O1 C19 C18 -178.4(3) .
C17 C18 C19 O1 -28.7(4) .
C23 O2 C20 C21 24.3(5) .
Li1 O2 C20 C21 -145.1(3) .
O2 C20 C21 C22 -35.4(4) .
C20 C21 C22 C23 33.2(5) .
C20 O2 C23 C22 -2.9(5) .
Li1 O2 C23 C22 165.4(4) .
C21 C22 C23 O2 -19.5(5) .
C25 C24 N3 C25 -0.6(6) 3_756
Zn2 C24 N3 C25 -172.2(3) 3_756
C25 C24 N3 Li2 -171.5(4) .
Zn2 C24 N3 Li2 17.0(4) .
O3 Li2 N3 C25 39.2(5) 3_756
N4 Li2 N3 C25 171.9(3) 3_756
O4 Li2 N3 C25 -54.7(5) 3_756
Zn2 Li2 N3 C25 179.5(4) 3_756
O3 Li2 N3 C24 -151.0(3) .
N4 Li2 N3 C24 -18.4(4) .
O4 Li2 N3 C24 115.1(3) .
Zn2 Li2 N3 C24 -10.7(3) .
N3 C24 C25 N3 0.7(7) 3_756
Zn2 C24 C25 N3 171.3(3) 3_756
C30 N4 C26 C31 167.4(3) .
Zn2 N4 C26 C31 42.8(4) .
Li2 N4 C26 C31 -62.5(4) .
C30 N4 C26 C27 48.0(4) .
Zn2 N4 C26 C27 -76.6(3) .
Li2 N4 C26 C27 178.1(3) .
C30 N4 C26 C32 -75.5(4) .
Zn2 N4 C26 C32 159.9(3) .
Li2 N4 C26 C32 54.6(4) .
N4 C26 C27 C28 -50.7(5) .
C31 C26 C27 C28 -169.3(4) .
C32 C26 C27 C28 75.8(5) .
C26 C27 C28 C29 54.6(5) .
C27 C28 C29 C30 -56.1(5) .
C26 N4 C30 C33 -167.7(3) .
Zn2 N4 C30 C33 -42.0(3) .
Li2 N4 C30 C33 63.9(4) .
C26 N4 C30 C29 -49.1(5) .
Zn2 N4 C30 C29 76.6(4) .
Li2 N4 C30 C29 -177.5(3) .
C26 N4 C30 C34 75.3(4) .
Zn2 N4 C30 C34 -159.0(3) .
Li2 N4 C30 C34 -53.1(5) .
C28 C29 C30 N4 53.2(5) .
C28 C29 C30 C33 171.0(3) .
C28 C29 C30 C34 -73.6(5) .
C24 Zn2 C35 C38 146.2(3) .
N4 Zn2 C35 C38 -42.4(4) .
Li2 Zn2 C35 C38 -80(2) .
C24 Zn2 C35 C36 24.9(4) .
N4 Zn2 C35 C36 -163.7(3) .
Li2 Zn2 C35 C36 159(2) .
C24 Zn2 C35 C37 -90.7(4) .
N4 Zn2 C35 C37 80.6(4) .
Li2 Zn2 C35 C37 43(2) .
C42 O3 C39 C40 13.6(5) .
Li2 O3 C39 C40 -156.7(3) .
O3 C39 C40 C41 -32.2(5) .
C39 C40 C41 C42 38.1(5) .
C39 O3 C42 C41 11.2(5) .
Li2 O3 C42 C41 -179.6(4) .
C40 C41 C42 O3 -30.8(5) .
C46 O4 C43 C44 17.3(4) .
Li2 O4 C43 C44 -171.8(3) .
O4 C43 C44 C45 -34.7(4) .
C43 C44 C45 C46 37.8(4) .
C43 O4 C46 C45 7.4(4) .
Li2 O4 C46 C45 -160.8(3) .
C44 C45 C46 O4 -28.5(4) .
